data_4307760
loop_
_publ_author_name
'Yuan-Qing Fang'
'Nicholas J. Taylor'
'Fran\,cois Laverdi\`ere'
'Garry S. Hanan'
'Fr\'ed\'erique Loiseau'
'Francesco Nastasi'
'Sebastiano Campagna'
'H\'el\`ene Nierengarten'
'Emmanuelle Leize-Wagner'
'Alain Van Dorsselaer'

_publ_contact_author
;
 Garry S. Hanan
 Department of Chemistry
 Universite de Montreal 
 Montreal, Quebec, Canada
 H3T 1J4

;
_publ_contact_author_email garry.hanan@umontreal.ca
_publ_contact_author_fax '+ 514 343 2468 '
_publ_contact_author_phone '+ 514 343 7056'
_publ_section_title
;
Ruthenium(II) Complexes with Improved Photophysical Properties Based on
Planar 4'-(2-Pyrimidinyl)-2,2':6',2''-terpyridine Ligands
;
_journal_name_full 'Inorganic Chemistry'
_journal_page_first 2854
_journal_page_last 2863
_journal_paper_doi 10.1021/ic0622609
_journal_volume 46
_journal_year 2007
_chemical_formula_sum 'C43 H33.17 N11.5 O6.34 Ru'
_chemical_formula_weight 913.49
_chemical_name_systematic
; 
 ? 
;
_space_group_IT_number 2
_symmetry_cell_setting triclinic
_symmetry_space_group_name_Hall '-P 1'
_symmetry_space_group_name_H-M 'P -1'
_atom_sites_solution_hydrogens geom
_atom_sites_solution_primary direct
_atom_sites_solution_secondary difmap
_audit_creation_method SHELXL-97
_cell_angle_alpha 81.824(2)
_cell_angle_beta 85.027(2)
_cell_angle_gamma 75.882(2)
_cell_formula_units_Z 2
_cell_length_a 8.6796(11)
_cell_length_b 12.2750(16)
_cell_length_c 19.378(3)
_cell_measurement_temperature 173(2)
_cell_volume 1979.0(5)
_computing_structure_refinement 'SHELXL-97 (Sheldrick, 1997)'
_computing_structure_solution 'SHELXS-97 (Sheldrick, 1990)'
_diffrn_ambient_temperature 173(2)
_diffrn_measured_fraction_theta_full 0.929
_diffrn_measured_fraction_theta_max 0.929
_diffrn_radiation_monochromator graphite
_diffrn_radiation_source 'fine-focus sealed tube'
_diffrn_radiation_type MoK\a
_diffrn_radiation_wavelength 0.71073
_diffrn_reflns_av_R_equivalents 0.0323
_diffrn_reflns_av_sigmaI/netI 0.0765
_diffrn_reflns_limit_h_max 11
_diffrn_reflns_limit_h_min -11
_diffrn_reflns_limit_k_max 15
_diffrn_reflns_limit_k_min -15
_diffrn_reflns_limit_l_max 18
_diffrn_reflns_limit_l_min -25
_diffrn_reflns_number 12219
_diffrn_reflns_theta_full 27.53
_diffrn_reflns_theta_max 27.53
_diffrn_reflns_theta_min 1.91
_exptl_absorpt_coefficient_mu 0.464
_exptl_crystal_density_diffrn 1.533
_exptl_crystal_density_method 'not measured'
_exptl_crystal_F_000 933
_refine_diff_density_max 1.622
_refine_diff_density_min -1.336
_refine_diff_density_rms 0.133
_refine_ls_extinction_method none
_refine_ls_goodness_of_fit_ref 1.921
_refine_ls_hydrogen_treatment mixed
_refine_ls_matrix_type full
_refine_ls_number_parameters 515
_refine_ls_number_reflns 8476
_refine_ls_number_restraints 0
_refine_ls_restrained_S_all 1.921
_refine_ls_R_factor_all 0.1003
_refine_ls_R_factor_gt 0.0838
_refine_ls_shift/su_max 0.001
_refine_ls_shift/su_mean 0.000
_refine_ls_structure_factor_coef Fsqd
_refine_ls_weighting_details 'calc w=1/[\s^2^(Fo^2^)+(0.0200P)^2^+0.0000P] where P=(Fo^2^+2Fc^2^)/3'
_refine_ls_weighting_scheme calc
_refine_ls_wR_factor_gt 0.1481
_refine_ls_wR_factor_ref 0.1510
_reflns_number_gt 7074
_reflns_number_total 8476
_reflns_threshold_expression >2sigma(I)
_cod_data_source_file ic0622609si20061128_060043.cif
_cod_data_source_block gsh711s
_cod_original_cell_volume 1979.0(4)
_cod_original_formula_sum 'C43 H33.17 N11.50 O6.34 Ru'
_cod_database_code 4307760

loop_
_symmetry_equiv_pos_as_xyz
'x, y, z'
'-x, -y, -z'

loop_
_atom_site_label
_atom_site_type_symbol
_atom_site_fract_x
_atom_site_fract_y
_atom_site_fract_z
_atom_site_U_iso_or_equiv
_atom_site_adp_type
_atom_site_occupancy
_atom_site_symmetry_multiplicity
_atom_site_calc_flag
_atom_site_refinement_flags
_atom_site_disorder_assembly
_atom_site_disorder_group
Ru1 Ru 0.50756(5) 0.55578(4) 0.73755(2) 0.02063(13) Uani 1 1 d . . .
N10 N 0.0266(6) 0.2707(4) 0.0051(2) 0.0339(12) Uani 1 1 d . . .
O1 O -0.0837(6) 0.2419(4) 0.0427(2) 0.0566(13) Uani 1 1 d . . .
O2 O 0.0221(5) 0.3716(3) -0.0137(2) 0.0428(11) Uani 1 1 d . . .
O3 O 0.1427(6) 0.1976(4) -0.0135(3) 0.0634(15) Uani 1 1 d . . .
N1 N 0.3135(5) 0.4841(3) 0.7416(2) 0.0225(10) Uani 1 1 d . . .
N2 N 0.5133(5) 0.4758(3) 0.8339(2) 0.0215(10) Uani 1 1 d . . .
N3 N 0.7032(5) 0.5952(3) 0.7718(2) 0.0230(10) Uani 1 1 d . . .
N4 N 0.3669(5) 0.7144(4) 0.7518(2) 0.0247(10) Uani 1 1 d . . .
N5 N 0.5078(5) 0.6327(4) 0.6410(2) 0.0237(10) Uani 1 1 d . . .
N6 N 0.6450(5) 0.4291(4) 0.6841(2) 0.0258(11) Uani 1 1 d . . .
N7 N 0.5851(6) 0.7433(4) 0.3856(2) 0.0355(13) Uani 1 1 d . . .
N8 N 0.4342(6) 0.9129(4) 0.4262(2) 0.0394(13) Uani 1 1 d . . .
C1 C 0.2145(7) 0.4916(4) 0.6915(3) 0.0307(14) Uani 1 1 d . . .
H1 H 0.2282 0.5370 0.6485 0.037 Uiso 1 1 calc R . .
C2 C 0.0920(7) 0.4356(5) 0.6998(3) 0.0362(16) Uani 1 1 d . . .
H2 H 0.0260 0.4402 0.6623 0.043 Uiso 1 1 calc R . .
C3 C 0.0672(7) 0.3737(5) 0.7624(3) 0.0343(15) Uani 1 1 d . . .
H3 H -0.0170 0.3357 0.7691 0.041 Uiso 1 1 calc R . .
C4 C 0.1655(6) 0.3672(4) 0.8154(3) 0.0302(14) Uani 1 1 d . . .
H4 H 0.1493 0.3250 0.8594 0.036 Uiso 1 1 calc R . .
C5 C 0.2880(6) 0.4224(4) 0.8044(3) 0.0252(12) Uani 1 1 d . . .
C6 C 0.4032(6) 0.4166(4) 0.8567(3) 0.0236(12) Uani 1 1 d . . .
C7 C 0.4086(7) 0.3564(4) 0.9231(3) 0.0316(14) Uani 1 1 d . . .
H7 H 0.3309 0.3149 0.9400 0.038 Uiso 1 1 calc R . .
C8 C 0.5315(7) 0.3587(5) 0.9642(3) 0.0355(15) Uani 1 1 d . . .
H8 H 0.5383 0.3173 1.0096 0.043 Uiso 1 1 calc R . .
C9 C 0.6433(7) 0.4197(4) 0.9403(3) 0.0295(13) Uani 1 1 d . . .
H9 H 0.7269 0.4205 0.9687 0.035 Uiso 1 1 calc R . .
C10 C 0.6319(6) 0.4800(4) 0.8740(3) 0.0241(12) Uani 1 1 d . . .
C11 C 0.7360(6) 0.5512(4) 0.8397(3) 0.0253(13) Uani 1 1 d . . .
C12 C 0.8595(6) 0.5732(4) 0.8714(3) 0.0299(14) Uani 1 1 d . . .
H12 H 0.8806 0.5417 0.9183 0.036 Uiso 1 1 calc R . .
C13 C 0.9521(7) 0.6406(5) 0.8352(3) 0.0351(15) Uani 1 1 d . . .
H13 H 1.0368 0.6568 0.8567 0.042 Uiso 1 1 calc R . .
C14 C 0.9201(7) 0.6842(5) 0.7671(3) 0.0341(15) Uani 1 1 d . . .
H14 H 0.9834 0.7302 0.7407 0.041 Uiso 1 1 calc R . .
C15 C 0.7940(6) 0.6601(4) 0.7374(3) 0.0293(13) Uani 1 1 d . . .
H15 H 0.7718 0.6913 0.6906 0.035 Uiso 1 1 calc R . .
C16 C 0.2959(6) 0.7513(5) 0.8105(3) 0.0270(13) Uani 1 1 d . . .
H16 H 0.3129 0.7016 0.8529 0.032 Uiso 1 1 calc R . .
C17 C 0.1985(7) 0.8584(5) 0.8131(3) 0.0378(15) Uani 1 1 d . . .
H17 H 0.1500 0.8814 0.8562 0.045 Uiso 1 1 calc R . .
C18 C 0.1734(7) 0.9307(5) 0.7521(3) 0.0399(16) Uani 1 1 d . . .
H18 H 0.1039 1.0037 0.7521 0.048 Uiso 1 1 calc R . .
C19 C 0.2501(7) 0.8965(5) 0.6906(3) 0.0339(15) Uani 1 1 d . . .
H19 H 0.2377 0.9466 0.6483 0.041 Uiso 1 1 calc R . .
C20 C 0.3452(6) 0.7882(5) 0.6917(3) 0.0278(13) Uani 1 1 d . . .
C21 C 0.4284(6) 0.7436(4) 0.6279(3) 0.0241(12) Uani 1 1 d . . .
C22 C 0.4313(6) 0.8004(5) 0.5624(3) 0.0287(13) Uani 1 1 d . . .
H22 H 0.3776 0.8780 0.5543 0.034 Uiso 1 1 calc R . .
C23 C 0.5122(7) 0.7454(5) 0.5076(3) 0.0297(14) Uani 1 1 d . . .
C24 C 0.5917(7) 0.6303(5) 0.5221(3) 0.0338(14) Uani 1 1 d . . .
H24 H 0.6475 0.5901 0.4856 0.041 Uiso 1 1 calc R . .
C25 C 0.5879(6) 0.5770(4) 0.5895(3) 0.0236(12) Uani 1 1 d . . .
C26 C 0.6670(7) 0.4600(5) 0.6139(3) 0.0287(13) Uani 1 1 d . . .
C27 C 0.7560(7) 0.3847(5) 0.5713(3) 0.0407(17) Uani 1 1 d . . .
H27 H 0.7699 0.4076 0.5227 0.049 Uiso 1 1 calc R . .
C28 C 0.8253(8) 0.2752(5) 0.5996(4) 0.0480(19) Uani 1 1 d . . .
H28 H 0.8877 0.2226 0.5708 0.058 Uiso 1 1 calc R . .
C29 C 0.8026(7) 0.2444(5) 0.6690(3) 0.0378(16) Uani 1 1 d . . .
H29 H 0.8484 0.1696 0.6894 0.045 Uiso 1 1 calc R . .
C30 C 0.7133(7) 0.3217(5) 0.7096(3) 0.0315(14) Uani 1 1 d . . .
H30 H 0.6986 0.2987 0.7581 0.038 Uiso 1 1 calc R . .
C31 C 0.5116(7) 0.8046(5) 0.4359(3) 0.0330(14) Uani 1 1 d . . .
C32 C 0.4291(8) 0.9627(5) 0.3611(3) 0.0400(16) Uani 1 1 d . . .
H32 H 0.3747 1.0401 0.3530 0.048 Uiso 1 1 calc R . .
C33 C 0.4975(7) 0.9095(5) 0.3041(3) 0.0317(14) Uani 1 1 d . . .
C34 C 0.5774(7) 0.7970(5) 0.3212(3) 0.0359(15) Uani 1 1 d . . .
H34 H 0.6297 0.7561 0.2844 0.043 Uiso 1 1 calc R . .
C35 C 0.4863(7) 0.9636(5) 0.2314(3) 0.0311(14) Uani 1 1 d . . .
C36 C 0.3576(8) 1.0510(5) 0.2107(3) 0.0413(17) Uani 1 1 d . . .
H36 H 0.2751 1.0769 0.2442 0.050 Uiso 1 1 calc R . .
C37 C 0.3480(9) 1.1003(5) 0.1427(3) 0.051(2) Uani 1 1 d . . .
H37 H 0.2591 1.1602 0.1298 0.061 Uiso 1 1 calc R . .
C38 C 0.4658(8) 1.0643(5) 0.0927(3) 0.0457(18) Uani 1 1 d . . .
H38 H 0.4586 1.0992 0.0458 0.055 Uiso 1 1 calc R . .
C39 C 0.5948(8) 0.9764(5) 0.1120(3) 0.0435(17) Uani 1 1 d . . .
H39 H 0.6755 0.9501 0.0779 0.052 Uiso 1 1 calc R . .
C40 C 0.6063(8) 0.9272(5) 0.1803(3) 0.0375(16) Uani 1 1 d . . .
H40 H 0.6962 0.8681 0.1931 0.045 Uiso 1 1 calc R . .
N11 N 0.9317(8) 0.1471(5) 0.8327(3) 0.0664(19) Uani 1 1 d . . .
C41 C 0.8808(8) 0.1142(5) 0.8858(4) 0.0454(17) Uani 1 1 d . . .
C42 C 0.8129(9) 0.0739(6) 0.9524(4) 0.057(2) Uani 1 1 d . . .
N12 N -0.0294 0.7017 0.5806 0.078(3) Uiso 0.66 1 d P . .
N13 N -0.0283 0.7590 0.5860 0.076(6) Uiso 0.34 1 d P . .
O4 O 0.1024 0.7290 0.5765 0.100(2) Uiso 1 1 d . . .
O5 O -0.1455 0.7955 0.5889 0.116(4) Uiso 0.66 1 d P . .
O6 O -0.0319 0.6053 0.5703 0.089(3) Uiso 0.66 1 d P . .
O7 O -0.0805 0.8442 0.6243 0.066(4) Uiso 0.34 1 d P . .
O8 O -0.1524 0.7360 0.5664 0.070(4) Uiso 0.34 1 d P . .
N51 N -0.1871 -0.0797 0.4410 0.133(7) Uiso 0.33 1 d P . .
C52 C -0.1015 -0.0433 0.4680 0.133(7) Uiso 0.33 1 d P . .
C53 C 0.0101 0.0043 0.5032 0.133(7) Uiso 0.33 1 d P . .
N54 N -0.0650 -0.0221 0.6291 0.123(12) Uiso 0.17 1 d P . .
C55 C -0.0371 -0.0121 0.5705 0.123(12) Uiso 0.17 1 d P . .
C56 C 0.0032 0.0010 0.4941 0.123(12) Uiso 0.17 1 d P . .
O57 O 0.0583 0.4615 0.5198 0.132(8) Uiso 0.34 1 d P . .

loop_
_atom_site_aniso_label
_atom_site_aniso_U_11
_atom_site_aniso_U_22
_atom_site_aniso_U_33
_atom_site_aniso_U_23
_atom_site_aniso_U_13
_atom_site_aniso_U_12
Ru1 0.0172(2) 0.0251(2) 0.0208(2) -0.00457(18) -0.00097(17) -0.00631(18)
N10 0.042(3) 0.039(3) 0.023(3) -0.003(2) -0.006(2) -0.012(3)
O1 0.063(3) 0.082(4) 0.035(3) -0.005(3) 0.017(2) -0.046(3)
O2 0.048(3) 0.032(2) 0.046(3) 0.003(2) -0.006(2) -0.008(2)
O3 0.064(4) 0.036(3) 0.083(4) -0.005(3) 0.014(3) -0.005(3)
N1 0.020(2) 0.025(2) 0.024(3) -0.006(2) -0.004(2) -0.008(2)
N2 0.023(2) 0.023(2) 0.020(2) -0.008(2) 0.000(2) -0.005(2)
N3 0.019(2) 0.028(2) 0.024(3) -0.009(2) 0.001(2) -0.006(2)
N4 0.020(2) 0.032(3) 0.025(3) -0.006(2) 0.003(2) -0.011(2)
N5 0.019(3) 0.033(3) 0.018(2) -0.003(2) -0.001(2) -0.006(2)
N6 0.021(3) 0.026(2) 0.030(3) -0.005(2) -0.007(2) -0.001(2)
N7 0.045(3) 0.036(3) 0.018(3) -0.003(2) 0.000(2) 0.003(3)
N8 0.061(4) 0.028(3) 0.022(3) -0.005(2) 0.001(3) 0.002(3)
C1 0.033(4) 0.027(3) 0.031(3) -0.006(3) -0.005(3) -0.001(3)
C2 0.023(3) 0.036(3) 0.052(4) -0.011(3) -0.016(3) -0.005(3)
C3 0.021(3) 0.034(3) 0.052(4) -0.014(3) 0.001(3) -0.010(3)
C4 0.024(3) 0.031(3) 0.037(4) -0.003(3) -0.002(3) -0.010(3)
C5 0.023(3) 0.023(3) 0.030(3) -0.008(3) 0.002(2) -0.004(2)
C6 0.020(3) 0.022(3) 0.028(3) -0.005(2) 0.001(2) -0.003(2)
C7 0.036(4) 0.030(3) 0.031(3) -0.002(3) 0.008(3) -0.016(3)
C8 0.039(4) 0.041(4) 0.023(3) 0.000(3) -0.002(3) -0.004(3)
C9 0.028(3) 0.034(3) 0.025(3) -0.007(3) -0.005(3) -0.003(3)
C10 0.022(3) 0.028(3) 0.023(3) -0.010(2) -0.002(2) -0.003(2)
C11 0.018(3) 0.026(3) 0.031(3) -0.011(3) 0.000(2) 0.000(2)
C12 0.027(3) 0.034(3) 0.029(3) -0.013(3) -0.006(3) -0.002(3)
C13 0.025(3) 0.044(4) 0.040(4) -0.018(3) -0.002(3) -0.007(3)
C14 0.023(3) 0.036(3) 0.048(4) -0.015(3) 0.010(3) -0.015(3)
C15 0.026(3) 0.032(3) 0.031(3) -0.013(3) 0.005(3) -0.005(3)
C16 0.029(3) 0.034(3) 0.021(3) -0.003(3) 0.002(3) -0.016(3)
C17 0.042(4) 0.039(4) 0.034(4) -0.011(3) 0.018(3) -0.017(3)
C18 0.044(4) 0.030(3) 0.042(4) -0.010(3) 0.015(3) -0.004(3)
C19 0.040(4) 0.025(3) 0.032(4) -0.004(3) 0.006(3) -0.002(3)
C20 0.022(3) 0.033(3) 0.031(3) -0.008(3) 0.005(3) -0.010(3)
C21 0.023(3) 0.025(3) 0.026(3) -0.007(3) 0.000(2) -0.005(2)
C22 0.028(3) 0.025(3) 0.031(3) -0.004(3) -0.001(3) -0.003(3)
C23 0.031(3) 0.035(3) 0.022(3) -0.005(3) -0.004(3) -0.004(3)
C24 0.036(4) 0.040(3) 0.025(3) -0.013(3) -0.005(3) -0.001(3)
C25 0.024(3) 0.029(3) 0.019(3) -0.007(2) -0.004(2) -0.005(2)
C26 0.028(3) 0.032(3) 0.026(3) -0.009(3) -0.008(3) 0.000(3)
C27 0.040(4) 0.048(4) 0.025(3) -0.010(3) -0.006(3) 0.009(3)
C28 0.056(5) 0.040(4) 0.041(4) -0.020(3) -0.009(4) 0.012(3)
C29 0.043(4) 0.028(3) 0.038(4) -0.007(3) -0.014(3) 0.006(3)
C30 0.030(3) 0.034(3) 0.032(3) -0.002(3) -0.010(3) -0.009(3)
C31 0.040(4) 0.035(3) 0.023(3) -0.003(3) -0.005(3) -0.006(3)
C32 0.058(5) 0.026(3) 0.032(4) -0.005(3) -0.003(3) -0.002(3)
C33 0.042(4) 0.033(3) 0.021(3) -0.005(3) -0.003(3) -0.010(3)
C34 0.043(4) 0.037(3) 0.023(3) -0.009(3) 0.003(3) 0.003(3)
C35 0.042(4) 0.027(3) 0.023(3) -0.001(3) 0.000(3) -0.008(3)
C36 0.053(4) 0.036(4) 0.028(4) -0.010(3) 0.005(3) 0.004(3)
C37 0.068(5) 0.039(4) 0.034(4) -0.004(3) -0.008(4) 0.012(4)
C38 0.067(5) 0.043(4) 0.024(4) -0.001(3) 0.001(3) -0.010(4)
C39 0.054(5) 0.047(4) 0.028(4) -0.007(3) 0.004(3) -0.012(4)
C40 0.045(4) 0.036(3) 0.026(3) -0.002(3) -0.006(3) 0.001(3)
N11 0.083(5) 0.053(4) 0.053(4) 0.009(3) 0.009(4) -0.009(4)
C41 0.051(5) 0.031(4) 0.052(5) -0.004(4) -0.005(4) -0.005(3)
C42 0.083(6) 0.055(4) 0.039(4) 0.000(4) 0.011(4) -0.035(4)

loop_
_atom_type_symbol
_atom_type_description
_atom_type_scat_dispersion_real
_atom_type_scat_dispersion_imag
_atom_type_scat_source
C C 0.0033 0.0016 'International Tables Vol C Tables 4.2.6.8 and 6.1.1.4'
H H 0.0000 0.0000 'International Tables Vol C Tables 4.2.6.8 and 6.1.1.4'
N N 0.0061 0.0033 'International Tables Vol C Tables 4.2.6.8 and 6.1.1.4'
O O 0.0106 0.0060 'International Tables Vol C Tables 4.2.6.8 and 6.1.1.4'
Ru Ru -1.2594 0.8363 'International Tables Vol C Tables 4.2.6.8 and 6.1.1.4'

loop_
_geom_angle_atom_site_label_1
_geom_angle_atom_site_label_2
_geom_angle_atom_site_label_3
_geom_angle
_geom_angle_site_symmetry_1
_geom_angle_site_symmetry_3
_geom_angle_publ_flag
N5 Ru1 N2 178.37(19) . . ?
N5 Ru1 N3 99.99(18) . . ?
N2 Ru1 N3 79.25(18) . . ?
N5 Ru1 N6 78.25(18) . . ?
N2 Ru1 N6 100.32(17) . . ?
N3 Ru1 N6 92.99(16) . . ?
N5 Ru1 N4 79.33(18) . . ?
N2 Ru1 N4 102.11(17) . . ?
N3 Ru1 N4 91.50(16) . . ?
N6 Ru1 N4 157.57(18) . . ?
N5 Ru1 N1 102.02(17) . . ?
N2 Ru1 N1 78.73(17) . . ?
N3 Ru1 N1 157.98(17) . . ?
N6 Ru1 N1 90.89(17) . . ?
N4 Ru1 N1 93.14(16) . . ?
O2 N10 O3 119.6(5) . . ?
O2 N10 O1 120.5(6) . . ?
O3 N10 O1 119.9(5) . . ?
C1 N1 C5 118.1(5) . . ?
C1 N1 Ru1 127.9(4) . . ?
C5 N1 Ru1 114.0(3) . . ?
C6 N2 C10 122.2(5) . . ?
C6 N2 Ru1 119.3(3) . . ?
C10 N2 Ru1 118.5(4) . . ?
C15 N3 C11 118.0(5) . . ?
C15 N3 Ru1 127.9(4) . . ?
C11 N3 Ru1 114.0(4) . . ?
C16 N4 C20 117.6(5) . . ?
C16 N4 Ru1 128.6(4) . . ?
C20 N4 Ru1 113.8(3) . . ?
C25 N5 C21 120.8(5) . . ?
C25 N5 Ru1 120.0(4) . . ?
C21 N5 Ru1 119.2(4) . . ?
C30 N6 C26 117.3(5) . . ?
C30 N6 Ru1 128.2(4) . . ?
C26 N6 Ru1 114.5(3) . . ?
C34 N7 C31 115.8(5) . . ?
C32 N8 C31 116.5(5) . . ?
N1 C1 C2 122.4(6) . . ?
C3 C2 C1 119.3(5) . . ?
C2 C3 C4 119.3(5) . . ?
C3 C4 C5 119.5(6) . . ?
N1 C5 C4 121.4(5) . . ?
N1 C5 C6 115.0(5) . . ?
C4 C5 C6 123.6(5) . . ?
N2 C6 C7 120.3(5) . . ?
N2 C6 C5 113.0(5) . . ?
C7 C6 C5 126.7(5) . . ?
C6 C7 C8 117.9(5) . . ?
C9 C8 C7 121.3(5) . . ?
C8 C9 C10 118.8(5) . . ?
N2 C10 C9 119.5(5) . . ?
N2 C10 C11 113.2(5) . . ?
C9 C10 C11 127.3(5) . . ?
N3 C11 C12 121.3(5) . . ?
N3 C11 C10 114.9(5) . . ?
C12 C11 C10 123.8(5) . . ?
C13 C12 C11 120.0(6) . . ?
C12 C13 C14 118.9(5) . . ?
C13 C14 C15 119.1(6) . . ?
N3 C15 C14 122.7(6) . . ?
N4 C16 C17 123.4(5) . . ?
C18 C17 C16 118.6(5) . . ?
C17 C18 C19 119.4(6) . . ?
C18 C19 C20 119.0(6) . . ?
N4 C20 C19 122.0(5) . . ?
N4 C20 C21 115.5(5) . . ?
C19 C20 C21 122.5(5) . . ?
C22 C21 N5 120.8(5) . . ?
C22 C21 C20 127.2(5) . . ?
N5 C21 C20 112.0(5) . . ?
C21 C22 C23 120.2(5) . . ?
C22 C23 C24 118.2(5) . . ?
C22 C23 C31 120.9(5) . . ?
C24 C23 C31 121.0(5) . . ?
C25 C24 C23 119.6(5) . . ?
N5 C25 C24 120.5(5) . . ?
N5 C25 C26 112.7(5) . . ?
C24 C25 C26 126.7(5) . . ?
N6 C26 C27 121.3(5) . . ?
N6 C26 C25 114.5(5) . . ?
C27 C26 C25 124.2(5) . . ?
C26 C27 C28 119.7(6) . . ?
C29 C28 C27 119.0(6) . . ?
C28 C29 C30 119.5(5) . . ?
N6 C30 C29 123.2(6) . . ?
N8 C31 N7 125.5(5) . . ?
N8 C31 C23 117.6(5) . . ?
N7 C31 C23 116.8(5) . . ?
N8 C32 C33 124.2(5) . . ?
C32 C33 C34 113.7(5) . . ?
C32 C33 C35 124.3(5) . . ?
C34 C33 C35 122.0(5) . . ?
N7 C34 C33 124.2(5) . . ?
C36 C35 C40 118.0(6) . . ?
C36 C35 C33 121.4(5) . . ?
C40 C35 C33 120.6(5) . . ?
C37 C36 C35 121.0(6) . . ?
C36 C37 C38 120.9(6) . . ?
C37 C38 C39 119.2(6) . . ?
C40 C39 C38 120.3(6) . . ?
C39 C40 C35 120.7(6) . . ?
N11 C41 C42 178.7(8) . . ?
N13 N12 O8 86.887(4) . . ?
N13 N12 O6 178.949(1) . . ?
O8 N12 O6 92.577(5) . . ?
N13 N12 O4 61.199(3) . . ?
O8 N12 O4 140.753(6) . . ?
O6 N12 O4 118.922(4) . . ?
N13 N12 O5 46.983(6) . . ?
O8 N12 O5 42.586(4) . . ?
O6 N12 O5 132.754(7) . . ?
O4 N12 O5 107.888(9) . . ?
N12 N13 O5 101.088(5) . . ?
N12 N13 O4 83.780(4) . . ?
O5 N13 O4 171.476(2) . . ?
N12 N13 O8 58.470(3) . . ?
O5 N13 O8 45.531(7) . . ?
O4 N13 O8 135.941(7) . . ?
N12 N13 O7 147.522(4) . . ?
O5 N13 O7 61.070(3) . . ?
O4 N13 O7 117.823(2) . . ?
O8 N13 O7 106.143(6) . . ?
N13 O4 N12 35.021(6) . . ?
O8 O5 N13 83.086(5) . . ?
O8 O5 O7 154.341(2) . . ?
N13 O5 O7 72.841(7) . . ?
O8 O5 N12 53.472(7) . . ?
N13 O5 N12 31.929(2) . . ?
O7 O5 N12 101.024(9) . . ?
N12 O6 O8 40.387(6) . . ?
O5 O7 N13 46.089(6) . . ?
O5 O7 N54 138.247(3) . 1_565 ?
N13 O7 N54 141.426(5) . 1_565 ?
O5 O8 N12 83.941(5) . . ?
O5 O8 N13 51.383(3) . . ?
N12 O8 N13 34.643(5) . . ?
O5 O8 O6 128.550(7) . . ?
N12 O8 O6 47.036(3) . . ?
N13 O8 O6 81.676(8) . . ?
N51 C52 C53 179.919(1) . 2_556 ?
N51 C52 C56 175.265(1) . . ?
C53 C52 C56 4.7 2_556 . ?
N51 C52 C56 175.563(1) . 2_556 ?
C53 C52 C56 4.5 2_556 2_556 ?
C56 C52 C56 9.171(1) . 2_556 ?
N51 C52 C53 179.9 . . ?
C53 C52 C53 0.0 2_556 . ?
C56 C52 C53 4.7 . . ?
C56 C52 C53 4.456(1) 2_556 . ?
N51 C52 C55 125.590(7) . 2_556 ?
C53 C52 C55 54.366(8) 2_556 2_556 ?
C56 C52 C55 49.676(7) . 2_556 ?
C56 C52 C55 58.846(8) 2_556 2_556 ?
C53 C52 C55 54.391(8) . 2_556 ?
C56 C53 C53 47.508(9) 2_556 2_556 ?
C56 C53 C52 132.626(9) 2_556 2_556 ?
C53 C53 C52 179.858(1) 2_556 2_556 ?
C56 C53 C55 55.391(3) 2_556 . ?
C53 C53 C55 102.899(7) 2_556 . ?
C52 C53 C55 77.235(7) 2_556 . ?
C56 C53 C55 113.864(5) 2_556 2_556 ?
C53 C53 C55 66.356(6) 2_556 2_556 ?
C52 C53 C55 113.510(6) 2_556 2_556 ?
C55 C53 C55 169.255(2) . 2_556 ?
C56 C53 C52 47.398(9) 2_556 . ?
C53 C53 C52 0.1 2_556 . ?
C52 C53 C52 179.974(1) 2_556 . ?
C55 C53 C52 102.789(7) . . ?
C55 C53 C52 66.466(6) 2_556 . ?
C55 N54 O7 88.665(3) . 1_545 ?
N54 C55 C56 178.8 . 2_556 ?
N54 C55 C53 173.281(1) . . ?
C56 C55 C53 5.568(1) 2_556 . ?
N54 C55 C53 175.917(1) . 2_556 ?
C56 C55 C53 5.177(1) 2_556 2_556 ?
C53 C55 C53 10.745(2) . 2_556 ?
N54 C55 C56 178.7 . . ?
C56 C55 C56 0.1 2_556 . ?
C53 C55 C56 5.516(1) . . ?
C53 C55 C56 5.229(1) 2_556 . ?
N54 C55 C52 124.903(2) . 2_556 ?
C56 C55 C52 53.967(2) 2_556 2_556 ?
C53 C55 C52 48.398(1) . 2_556 ?
C53 C55 C52 59.143(3) 2_556 2_556 ?
C56 C55 C52 53.914(2) . 2_556 ?
C53 C56 C56 60.617(3) 2_556 2_556 ?
C53 C56 C55 119.040(2) 2_556 2_556 ?
C56 C56 C55 179.6 2_556 2_556 ?
C53 C56 C52 42.683(5) 2_556 . ?
C56 C56 C52 103.300(6) 2_556 . ?
C55 C56 C52 76.358(6) 2_556 . ?
C53 C56 C52 128.146(5) 2_556 2_556 ?
C56 C56 C52 67.529(7) 2_556 2_556 ?
C55 C56 C52 112.813(6) 2_556 2_556 ?
C52 C56 C52 170.8 . 2_556 ?
C53 C56 C55 60.907(2) 2_556 . ?
C56 C56 C55 0.4 2_556 . ?
C55 C56 C55 179.9 2_556 . ?
C52 C56 C55 103.589(6) . . ?
C52 C56 C55 67.240(7) 2_556 . ?

loop_
_geom_bond_atom_site_label_1
_geom_bond_atom_site_label_2
_geom_bond_distance
_geom_bond_site_symmetry_2
_geom_bond_publ_flag
Ru1 N5 1.973(4) . ?
Ru1 N2 1.980(4) . ?
Ru1 N3 2.060(4) . ?
Ru1 N6 2.063(4) . ?
Ru1 N4 2.072(4) . ?
Ru1 N1 2.074(4) . ?
N10 O2 1.232(6) . ?
N10 O3 1.241(6) . ?
N10 O1 1.242(6) . ?
N1 C1 1.331(6) . ?
N1 C5 1.370(6) . ?
N2 C6 1.346(6) . ?
N2 C10 1.357(6) . ?
N3 C15 1.328(7) . ?
N3 C11 1.375(6) . ?
N4 C16 1.330(6) . ?
N4 C20 1.366(7) . ?
N5 C25 1.338(6) . ?
N5 C21 1.366(6) . ?
N6 C30 1.348(6) . ?
N6 C26 1.369(7) . ?
N7 C34 1.325(7) . ?
N7 C31 1.337(7) . ?
N8 C32 1.321(7) . ?
N8 C31 1.330(7) . ?
C1 C2 1.387(8) . ?
C2 C3 1.366(8) . ?
C3 C4 1.374(7) . ?
C4 C5 1.381(7) . ?
C5 C6 1.467(7) . ?
C6 C7 1.388(7) . ?
C7 C8 1.393(8) . ?
C8 C9 1.377(8) . ?
C9 C10 1.387(7) . ?
C10 C11 1.462(7) . ?
C11 C12 1.379(7) . ?
C12 C13 1.372(8) . ?
C13 C14 1.376(8) . ?
C14 C15 1.390(7) . ?
C16 C17 1.383(7) . ?
C17 C18 1.374(8) . ?
C18 C19 1.380(8) . ?
C19 C20 1.382(7) . ?
C20 C21 1.481(7) . ?
C21 C22 1.359(7) . ?
C22 C23 1.386(7) . ?
C23 C24 1.413(7) . ?
C23 C31 1.474(8) . ?
C24 C25 1.376(7) . ?
C25 C26 1.463(7) . ?
C26 C27 1.375(7) . ?
C27 C28 1.386(8) . ?
C28 C29 1.356(8) . ?
C29 C30 1.366(7) . ?
C32 C33 1.378(8) . ?
C33 C34 1.393(7) . ?
C33 C35 1.470(7) . ?
C35 C36 1.390(7) . ?
C35 C40 1.409(8) . ?
C36 C37 1.370(8) . ?
C37 C38 1.382(9) . ?
C38 C39 1.388(8) . ?
C39 C40 1.375(8) . ?
N11 C41 1.143(8) . ?
C41 C42 1.444(9) . ?
N12 N13 0.7281 . ?
N12 O8 1.09175(12) . ?
N12 O6 1.23299(16) . ?
N12 O4 1.26128(15) . ?
N12 O5 1.35103(12) . ?
N13 O5 1.00660(12) . ?
N13 O4 1.11180(14) . ?
N13 O8 1.27895(13) . ?
N13 O7 1.33507(14) . ?
O5 O8 0.9194 . ?
O5 O7 1.2229 . ?
O6 O8 1.68322(17) . ?
O7 N54 1.6950(2) 1_565 ?
N51 C52 1.1494 . ?
C52 C53 1.2281 2_556 ?
C52 C56 1.33287(11) . ?
C52 C56 1.40370(12) 2_556 ?
C52 C53 1.49974(12) . ?
C52 C55 1.60172(14) 2_556 ?
C53 C56 0.1481 2_556 ?
C53 C53 0.2717 2_556 ?
C53 C52 1.2281 2_556 ?
C53 C55 1.33480(16) . ?
C53 C55 1.42035(18) 2_556 ?
N54 C55 1.13626(15) . ?
N54 O7 1.6950(2) 1_545 ?
C55 C56 1.25659(15) 2_556 ?
C55 C53 1.42035(18) 2_556 ?
C55 C56 1.48647(18) . ?
C55 C52 1.60172(14) 2_556 ?
C56 C53 0.1481 2_556 ?
C56 C56 0.2299 2_556 ?
C56 C55 1.25659(16) 2_556 ?
C56 C52 1.40370(11) 2_556 ?
O57 O57 1.40299(11) 2_566 ?
